data_2023001
loop_
_publ_author_name
'Hajiyeva, Sevinc R.'
'Huseynov, Fatali E.'
'Atio&#x11f;lu, Zeliha'
'Akkurt, Mehmet'
'Bhattarai, Ajaya'

_publ_section_title
;
 Crystal structure and Hirshfeld surface analysis of
 (<i>E</i>)-2-[2-(2-amino-1-cyano-2-oxo-ethyl-idene)hydrazin-1-yl]benzoic
 acid <i>N</i>,<i>N</i>-di-methylformamide monosolvate.
;
_journal_coeditor_code EJ2001
_journal_issue 'Pt 2'
_journal_name_full 'Acta crystallographica. Section E, Crystallographic communications'
_journal_page_first 110
_journal_page_last 116
_journal_paper_doi 10.1107/S2056989023011118
_journal_volume 80
_journal_year 2024
_chemical_formula_iupac 'C10 H8 N4 O3, C3 H7 N O'
_chemical_formula_moiety 'C10 H8 N4 O3, C3 H7 N O'
_chemical_formula_sum 'C13 H15 N5 O4'
_chemical_formula_weight 305.30
_chemical_name_systematic
;
(<i>E</i>)-2-[2-(2-Amino-1-cyano-2-oxoethylidene)hydrazin-1-yl]benzoic acid
<i>N</i>,<i>N</i>-dimethylformamide monosolvate
;
_space_group_crystal_system triclinic
_space_group_IT_number 2
_space_group_name_Hall '-P 1'
_space_group_name_H-M_alt 'P -1'
_atom_sites_solution_hydrogens mixed
_atom_sites_solution_primary direct
_atom_sites_solution_secondary difmap
_audit_creation_method SHELXL-2019/1
_cell_angle_alpha 96.651(4)
_cell_angle_beta 96.960(3)
_cell_angle_gamma 90.548(3)
_cell_formula_units_Z 4
_cell_length_a 7.9481(7)
_cell_length_b 12.8523(13)
_cell_length_c 14.8737(15)
_cell_measurement_reflns_used 9961
_cell_measurement_temperature 296(2)
_cell_measurement_theta_max 26.28
_cell_measurement_theta_min 2.24
_cell_volume 1497.6(3)
_computing_cell_refinement
;
SAINT (Bruker, 2018)
;
_computing_data_collection
;
<i>APEX4</i> (Bruker, 2018)
;
_computing_data_reduction
;
SAINT (Bruker, 2018)
;
_computing_molecular_graphics
;
ORTEP-3 for Windows (Farrugia, 2012)
;
_computing_publication_material
;
PLATON (Spek, 2020)
;
_computing_structure_refinement
;
SHELXL2018 (Sheldrick, 2015b)
;
_computing_structure_solution
;
<i>SHELXT</i> (Sheldrick, 2015a)
;
_diffrn_ambient_temperature 296(2)
_diffrn_measured_fraction_theta_full 0.995
_diffrn_measured_fraction_theta_max 0.993
_diffrn_measurement_device_type 'Bruker D8 Quest PHOTON 100 detector'
_diffrn_measurement_method '\f and \w scans'
_diffrn_radiation_type MoK\a
_diffrn_radiation_wavelength 0.71073
_diffrn_reflns_av_R_equivalents 0.0828
_diffrn_reflns_av_unetI/netI 0.0402
_diffrn_reflns_limit_h_max 9
_diffrn_reflns_limit_h_min -9
_diffrn_reflns_limit_k_max 16
_diffrn_reflns_limit_k_min -16
_diffrn_reflns_limit_l_max 18
_diffrn_reflns_limit_l_min -18
_diffrn_reflns_number 51380
_diffrn_reflns_theta_full 25.242
_diffrn_reflns_theta_max 26.450
_diffrn_reflns_theta_min 2.582
_diffrn_standards_decay_% 0
_diffrn_standards_interval_count 0
_diffrn_standards_interval_time 0
_diffrn_standards_number 0
_exptl_absorpt_coefficient_mu 0.103
_exptl_absorpt_correction_T_max 0.975
_exptl_absorpt_correction_T_min 0.956
_exptl_absorpt_correction_type multi-scan
_exptl_absorpt_process_details
;
(SADABS; Krause <i>et al.</i>,  2015)
;
_exptl_crystal_colour yellow
_exptl_crystal_density_diffrn 1.354
_exptl_crystal_description plate
_exptl_crystal_F_000 640
_exptl_crystal_size_max 0.350
_exptl_crystal_size_mid 0.230
_exptl_crystal_size_min 0.150
_refine_diff_density_max 0.279
_refine_diff_density_min -0.241
_refine_ls_extinction_method none
_refine_ls_goodness_of_fit_ref 1.120
_refine_ls_hydrogen_treatment constr
_refine_ls_matrix_type full
_refine_ls_number_parameters 401
_refine_ls_number_reflns 6106
_refine_ls_number_restraints 0
_refine_ls_restrained_S_all 1.120
_refine_ls_R_factor_all 0.1068
_refine_ls_R_factor_gt 0.0632
_refine_ls_shift/su_max 0.000
_refine_ls_shift/su_mean 0.000
_refine_ls_structure_factor_coef Fsqd
_refine_ls_weighting_details 'w=1/[\s^2^(Fo^2^)+(0.0525P)^2^+1.4706P] where P=(Fo^2^+2Fc^2^)/3'
_refine_ls_weighting_scheme calc
_refine_ls_wR_factor_gt 0.1445
_refine_ls_wR_factor_ref 0.1856
_reflns_number_gt 4113
_reflns_number_total 6106
_reflns_threshold_expression 'I > 2\s(I)'
_cod_data_source_file ej2001sup1.cif
_cod_data_source_block I
_cod_depositor_comments 'Adding full bibliography for 2023001.cif.'
_cod_database_code 2023001
_cod_database_fobs_code 2023001
_shelx_space_group_comment
;
The symmetry employed for this shelxl refinement is uniquely defined
by the following loop, which should always be used as a source of
symmetry information in preference to the above space-group names.
They are only intended as comments.
;
_shelx_estimated_absorpt_t_min 0.965
_shelx_estimated_absorpt_t_max 0.985

loop_
_space_group_symop_operation_xyz
'x, y, z'
'-x, -y, -z'

loop_
_atom_site_type_symbol
_atom_site_label
_atom_site_fract_x
_atom_site_fract_y
_atom_site_fract_z
_atom_site_U_iso_or_equiv
_atom_site_adp_type
_atom_site_calc_flag
_atom_site_occupancy
_atom_site_disorder_assembly
_atom_site_disorder_group
O O1 0.5077(3) 0.83808(16) 0.46961(15) 0.0606(6) Uani d 1 . .
H H1A 0.461271 0.798067 0.501619 0.091 Uiso d 1 . .
O O2 0.5136(3) 0.69907(15) 0.36569(14) 0.0526(5) Uani d 1 . .
O O3 0.7061(3) 0.44678(15) -0.00144(14) 0.0566(6) Uani d 1 . .
O O4 -0.2192(3) 0.33799(16) 0.85161(15) 0.0617(6) Uani d 1 . .
H H4B -0.240599 0.379454 0.897420 0.093 Uiso d 1 . .
O O5 -0.0804(3) 0.47622(16) 0.81769(15) 0.0609(6) Uani d 1 . .
O O6 0.3548(3) 0.72532(15) 0.56897(14) 0.0541(5) Uani d 1 . .
O O7 -0.0481(4) 0.8179(2) 0.0095(2) 0.0812(8) Uani d 1 . .
O O8 0.2197(4) 0.35888(19) 0.40513(18) 0.0809(8) Uani d 1 . .
N N1 0.6435(3) 0.72330(17) 0.21577(15) 0.0425(5) Uani d 1 . .
H H1N 0.599503 0.681439 0.251926 0.051 Uiso d 1 . .
N N2 0.6978(3) 0.68585(17) 0.13792(15) 0.0413(5) Uani d 1 . .
N N3 0.5278(4) 0.4699(2) 0.2074(2) 0.0715(8) Uani d 1 . .
N N4 0.8120(4) 0.6045(2) -0.02242(18) 0.0626(8) Uani d 1 . .
H H4C 0.834937 0.673399 -0.006946 0.075 Uiso d 1 . .
H H4D 0.847177 0.579809 -0.075956 0.075 Uiso d 1 . .
N N5 0.0657(3) 0.45672(17) 0.66661(16) 0.0452(5) Uani d 1 . .
H H5N 0.039820 0.498241 0.715773 0.054 Uiso d 1 . .
N N6 0.1512(3) 0.49363(17) 0.60548(15) 0.0415(5) Uani d 1 . .
N N7 0.1432(4) 0.7136(2) 0.7607(2) 0.0749(9) Uani d 1 . .
N N8 0.3283(3) 0.57007(18) 0.47862(17) 0.0509(6) Uani d 1 . .
H H8A 0.292853 0.502581 0.467258 0.061 Uiso d 1 . .
H H8B 0.393353 0.591571 0.438508 0.061 Uiso d 1 . .
N N9 0.2321(4) 0.8553(2) 0.0099(2) 0.0683(8) Uani d 1 . .
N N10 0.2728(3) 0.2365(2) 0.29056(19) 0.0576(7) Uani d 1 . .
C C1 0.6661(3) 0.82926(19) 0.24815(18) 0.0397(6) Uani d 1 . .
C C2 0.7397(4) 0.8984(2) 0.1980(2) 0.0491(7) Uani d 1 . .
H H2A 0.775447 0.874291 0.142162 0.059 Uiso calc 1 . .
C C3 0.7590(4) 1.0028(2) 0.2316(2) 0.0579(8) Uani d 1 . .
H H3A 0.806985 1.049024 0.197694 0.069 Uiso calc 1 . .
C C4 0.7085(5) 1.0401(2) 0.3146(2) 0.0636(9) Uani d 1 . .
H H4A 0.722721 1.110754 0.336468 0.076 Uiso calc 1 . .
C C5 0.6365(4) 0.9715(2) 0.3652(2) 0.0536(7) Uani d 1 . .
H H5A 0.602677 0.996593 0.421230 0.064 Uiso calc 1 . .
C C6 0.6139(3) 0.8654(2) 0.33319(19) 0.0420(6) Uani d 1 . .
C C7 0.6755(3) 0.5866(2) 0.10982(18) 0.0397(6) Uani d 1 . .
C C8 0.7337(4) 0.5420(2) 0.02367(19) 0.0461(6) Uani d 1 . .
C C9 0.5411(4) 0.7930(2) 0.38984(19) 0.0453(6) Uani d 1 . .
C C10 0.5941(4) 0.5167(2) 0.1609(2) 0.0485(7) Uani d 1 . .
C C11 0.0087(3) 0.3522(2) 0.65460(18) 0.0398(6) Uani d 1 . .
C C12 0.0409(4) 0.2854(2) 0.5782(2) 0.0478(7) Uani d 1 . .
H H12A 0.100522 0.310240 0.534674 0.057 Uiso calc 1 . .
C C13 -0.0153(4) 0.1830(2) 0.5672(2) 0.0577(8) Uani d 1 . .
H H13A 0.005908 0.138834 0.515929 0.069 Uiso calc 1 . .
C C14 -0.1030(5) 0.1447(2) 0.6314(2) 0.0624(9) Uani d 1 . .
H H14A -0.138944 0.074782 0.623994 0.075 Uiso calc 1 . .
C C15 -0.1371(4) 0.2102(2) 0.7063(2) 0.0528(7) Uani d 1 . .
H H15A -0.197101 0.183987 0.749065 0.063 Uiso calc 1 . .
C C16 -0.0837(3) 0.3151(2) 0.71983(19) 0.0419(6) Uani d 1 . .
C C17 0.2032(3) 0.5910(2) 0.61849(18) 0.0395(6) Uani d 1 . .
C C18 0.3021(3) 0.6324(2) 0.55211(18) 0.0409(6) Uani d 1 . .
C C19 -0.1254(4) 0.3835(2) 0.8002(2) 0.0465(6) Uani d 1 . .
C C20 0.1723(4) 0.6620(2) 0.6966(2) 0.0484(7) Uani d 1 . .
C C21 0.0905(5) 0.7971(3) -0.0140(2) 0.0663(9) Uani d 1 . .
H H21A 0.098251 0.735057 -0.052137 0.080 Uiso calc 1 . .
C C23 0.2309(7) 0.9502(4) 0.0710(4) 0.1176(19) Uani d 1 . .
H H23A 0.126554 0.953456 0.097600 0.176 Uiso calc 1 . .
H H23B 0.240655 1.009384 0.037917 0.176 Uiso calc 1 . .
H H23C 0.324543 0.951311 0.118398 0.176 Uiso calc 1 . .
C C22 0.3904(6) 0.8209(4) -0.0208(4) 0.1016(15) Uani d 1 . .
H H22A 0.371200 0.756777 -0.061050 0.152 Uiso calc 1 . .
H H22B 0.470003 0.809503 0.030799 0.152 Uiso calc 1 . .
H H22C 0.435242 0.873648 -0.052721 0.152 Uiso calc 1 . .
C C24 0.2762(4) 0.3327(2) 0.3335(2) 0.0605(8) Uani d 1 . .
H H24A 0.326115 0.384986 0.306639 0.073 Uiso calc 1 . .
C C25 0.3442(7) 0.2137(3) 0.2058(3) 0.0922(13) Uani d 1 . .
H H25A 0.389979 0.277101 0.189053 0.138 Uiso calc 1 . .
H H25B 0.257282 0.184864 0.158807 0.138 Uiso calc 1 . .
H H25C 0.432807 0.164055 0.213278 0.138 Uiso calc 1 . .
C C26 0.2027(6) 0.1503(3) 0.3292(3) 0.0849(12) Uani d 1 . .
H H26A 0.160269 0.176165 0.385159 0.127 Uiso calc 1 . .
H H26B 0.289377 0.100539 0.341305 0.127 Uiso calc 1 . .
H H26C 0.111800 0.117008 0.287035 0.127 Uiso calc 1 . .

loop_
_atom_site_aniso_label
_atom_site_aniso_U_11
_atom_site_aniso_U_22
_atom_site_aniso_U_33
_atom_site_aniso_U_12
_atom_site_aniso_U_13
_atom_site_aniso_U_23
O1 0.0856(16) 0.0436(11) 0.0549(13) -0.0106(10) 0.0279(11) -0.0039(9)
O2 0.0690(13) 0.0373(10) 0.0534(12) -0.0072(9) 0.0216(10) -0.0006(9)
O3 0.0758(15) 0.0416(11) 0.0537(12) -0.0098(10) 0.0228(11) -0.0031(9)
O4 0.0814(16) 0.0479(12) 0.0592(13) -0.0111(11) 0.0265(11) 0.0033(10)
O5 0.0795(15) 0.0445(12) 0.0611(13) -0.0106(10) 0.0271(11) -0.0018(10)
O6 0.0711(14) 0.0408(11) 0.0515(12) -0.0104(9) 0.0188(10) -0.0006(9)
O7 0.0848(19) 0.0619(15) 0.099(2) -0.0123(13) 0.0337(16) -0.0017(14)
O8 0.108(2) 0.0609(15) 0.0751(17) -0.0173(14) 0.0416(15) -0.0157(13)
N1 0.0473(13) 0.0356(12) 0.0453(13) -0.0052(9) 0.0113(10) 0.0018(9)
N2 0.0433(12) 0.0364(11) 0.0439(12) -0.0036(9) 0.0074(10) 0.0017(9)
N3 0.086(2) 0.0595(17) 0.073(2) -0.0141(15) 0.0230(17) 0.0118(15)
N4 0.087(2) 0.0456(14) 0.0581(16) -0.0191(13) 0.0296(14) -0.0031(12)
N5 0.0528(14) 0.0381(12) 0.0449(13) -0.0049(10) 0.0123(11) 0.0003(10)
N6 0.0450(12) 0.0378(12) 0.0419(12) -0.0002(9) 0.0071(10) 0.0042(9)
N7 0.097(2) 0.0653(19) 0.0621(18) -0.0025(16) 0.0248(17) -0.0080(15)
N8 0.0624(16) 0.0403(13) 0.0517(14) -0.0032(11) 0.0197(12) -0.0004(11)
N9 0.081(2) 0.0551(16) 0.0695(19) -0.0144(15) 0.0131(15) 0.0069(14)
N10 0.0616(16) 0.0492(15) 0.0596(16) -0.0057(12) 0.0086(13) -0.0047(12)
C1 0.0392(14) 0.0327(13) 0.0453(15) 0.0004(10) 0.0019(11) 0.0004(11)
C2 0.0531(17) 0.0408(15) 0.0537(17) -0.0052(12) 0.0101(13) 0.0035(13)
C3 0.068(2) 0.0406(16) 0.067(2) -0.0084(14) 0.0140(16) 0.0105(14)
C4 0.082(2) 0.0319(15) 0.077(2) -0.0048(15) 0.0198(19) -0.0015(14)
C5 0.0617(19) 0.0377(15) 0.0612(19) -0.0010(13) 0.0153(15) -0.0027(13)
C6 0.0412(14) 0.0347(13) 0.0498(16) -0.0020(11) 0.0063(12) 0.0035(11)
C7 0.0430(14) 0.0354(13) 0.0399(14) -0.0037(11) 0.0056(11) 0.0014(11)
C8 0.0507(16) 0.0415(15) 0.0453(15) -0.0067(12) 0.0077(12) 0.0003(12)
C9 0.0445(15) 0.0421(15) 0.0491(16) -0.0018(12) 0.0105(12) -0.0010(12)
C10 0.0520(17) 0.0412(15) 0.0508(17) -0.0084(12) 0.0083(13) -0.0018(13)
C11 0.0387(14) 0.0357(13) 0.0440(15) 0.0014(10) 0.0010(11) 0.0053(11)
C12 0.0528(17) 0.0397(15) 0.0516(17) 0.0020(12) 0.0085(13) 0.0060(12)
C13 0.070(2) 0.0430(16) 0.0576(19) 0.0028(14) 0.0082(16) -0.0044(14)
C14 0.074(2) 0.0357(15) 0.076(2) -0.0067(14) 0.0094(18) 0.0021(15)
C15 0.0549(18) 0.0445(16) 0.0602(19) -0.0029(13) 0.0079(14) 0.0108(14)
C16 0.0411(14) 0.0380(14) 0.0462(15) 0.0003(11) 0.0016(12) 0.0071(11)
C17 0.0446(15) 0.0344(13) 0.0395(14) -0.0009(11) 0.0058(11) 0.0033(11)
C18 0.0446(15) 0.0363(14) 0.0415(14) 0.0028(11) 0.0057(11) 0.0027(11)
C19 0.0475(16) 0.0448(16) 0.0484(16) -0.0010(12) 0.0086(12) 0.0080(12)
C20 0.0548(17) 0.0411(15) 0.0496(17) -0.0029(12) 0.0114(13) 0.0021(13)
C21 0.086(3) 0.0492(18) 0.065(2) -0.0128(17) 0.0207(19) 0.0022(15)
C23 0.133(4) 0.073(3) 0.137(5) -0.029(3) 0.019(4) -0.029(3)
C22 0.079(3) 0.109(4) 0.116(4) -0.011(3) 0.015(3) 0.011(3)
C24 0.066(2) 0.0469(17) 0.068(2) -0.0111(15) 0.0156(17) -0.0022(15)
C25 0.127(4) 0.075(3) 0.074(3) 0.001(2) 0.031(3) -0.013(2)
C26 0.109(3) 0.051(2) 0.094(3) -0.014(2) 0.018(2) -0.0004(19)

loop_
_atom_type_symbol
_atom_type_description
_atom_type_scat_dispersion_real
_atom_type_scat_dispersion_imag
_atom_type_scat_source
C C 0.0033 0.0016 'International Tables Vol C Tables 4.2.6.8 and 6.1.1.4'
H H 0.0000 0.0000 'International Tables Vol C Tables 4.2.6.8 and 6.1.1.4'
N N 0.0061 0.0033 'International Tables Vol C Tables 4.2.6.8 and 6.1.1.4'
O O 0.0106 0.0060 'International Tables Vol C Tables 4.2.6.8 and 6.1.1.4'

loop_
_geom_angle_atom_site_label_1
_geom_angle_atom_site_label_2
_geom_angle_atom_site_label_3
_geom_angle_site_symmetry_1
_geom_angle_site_symmetry_3
_geom_angle
_geom_angle_publ_flag
C9 O1 H1A . . 115.0 ?
C19 O4 H4B . . 111.9 ?
N2 N1 C1 . . 120.3(2) ?
N2 N1 H1N . . 122.1 ?
C1 N1 H1N . . 117.4 ?
C7 N2 N1 . . 118.8(2) ?
C8 N4 H4C . . 126.8 ?
C8 N4 H4D . . 120.3 ?
H4C N4 H4D . . 112.9 ?
N6 N5 C11 . . 120.4(2) ?
N6 N5 H5N . . 121.4 ?
C11 N5 H5N . . 118.1 ?
C17 N6 N5 . . 119.1(2) ?
C18 N8 H8A . . 124.0 ?
C18 N8 H8B . . 120.7 ?
H8A N8 H8B . . 115.1 ?
C21 N9 C23 . . 120.1(4) ?
C21 N9 C22 . . 120.7(3) ?
C23 N9 C22 . . 119.1(4) ?
C24 N10 C26 . . 120.5(3) ?
C24 N10 C25 . . 121.4(3) ?
C26 N10 C25 . . 118.1(3) ?
C2 C1 N1 . . 120.9(2) ?
C2 C1 C6 . . 120.4(2) ?
N1 C1 C6 . . 118.7(2) ?
C3 C2 C1 . . 119.4(3) ?
C3 C2 H2A . . 120.3 ?
C1 C2 H2A . . 120.3 ?
C2 C3 C4 . . 121.3(3) ?
C2 C3 H3A . . 119.4 ?
C4 C3 H3A . . 119.4 ?
C3 C4 C5 . . 119.6(3) ?
C3 C4 H4A . . 120.2 ?
C5 C4 H4A . . 120.2 ?
C4 C5 C6 . . 120.9(3) ?
C4 C5 H5A . . 119.6 ?
C6 C5 H5A . . 119.6 ?
C5 C6 C1 . . 118.5(3) ?
C5 C6 C9 . . 119.9(3) ?
C1 C6 C9 . . 121.6(2) ?
N2 C7 C10 . . 121.8(2) ?
N2 C7 C8 . . 120.5(2) ?
C10 C7 C8 . . 117.7(2) ?
O3 C8 N4 . . 123.7(3) ?
O3 C8 C7 . . 118.1(2) ?
N4 C8 C7 . . 118.3(2) ?
O2 C9 O1 . . 122.1(3) ?
O2 C9 C6 . . 123.8(2) ?
O1 C9 C6 . . 114.1(2) ?
N3 C10 C7 . . 173.2(3) ?
C12 C11 N5 . . 120.5(2) ?
C12 C11 C16 . . 120.1(2) ?
N5 C11 C16 . . 119.4(2) ?
C13 C12 C11 . . 120.0(3) ?
C13 C12 H12A . . 120.0 ?
C11 C12 H12A . . 120.0 ?
C12 C13 C14 . . 120.7(3) ?
C12 C13 H13A . . 119.6 ?
C14 C13 H13A . . 119.6 ?
C15 C14 C13 . . 119.7(3) ?
C15 C14 H14A . . 120.1 ?
C13 C14 H14A . . 120.1 ?
C14 C15 C16 . . 121.5(3) ?
C14 C15 H15A . . 119.2 ?
C16 C15 H15A . . 119.2 ?
C15 C16 C11 . . 118.0(3) ?
C15 C16 C19 . . 119.9(3) ?
C11 C16 C19 . . 122.1(2) ?
N6 C17 C20 . . 123.2(2) ?
N6 C17 C18 . . 119.7(2) ?
C20 C17 C18 . . 117.1(2) ?
O6 C18 N8 . . 124.0(3) ?
O6 C18 C17 . . 117.6(2) ?
N8 C18 C17 . . 118.4(2) ?
O5 C19 O4 . . 121.9(3) ?
O5 C19 C16 . . 123.8(3) ?
O4 C19 C16 . . 114.3(2) ?
N7 C20 C17 . . 175.9(3) ?
O7 C21 N9 . . 125.8(3) ?
O7 C21 H21A . . 117.1 ?
N9 C21 H21A . . 117.1 ?
N9 C23 H23A . . 109.5 ?
N9 C23 H23B . . 109.5 ?
H23A C23 H23B . . 109.5 ?
N9 C23 H23C . . 109.5 ?
H23A C23 H23C . . 109.5 ?
H23B C23 H23C . . 109.5 ?
N9 C22 H22A . . 109.5 ?
N9 C22 H22B . . 109.5 ?
H22A C22 H22B . . 109.5 ?
N9 C22 H22C . . 109.5 ?
H22A C22 H22C . . 109.5 ?
H22B C22 H22C . . 109.5 ?
O8 C24 N10 . . 125.8(3) ?
O8 C24 H24A . . 117.1 ?
N10 C24 H24A . . 117.1 ?
N10 C25 H25A . . 109.5 ?
N10 C25 H25B . . 109.5 ?
H25A C25 H25B . . 109.5 ?
N10 C25 H25C . . 109.5 ?
H25A C25 H25C . . 109.5 ?
H25B C25 H25C . . 109.5 ?
N10 C26 H26A . . 109.5 ?
N10 C26 H26B . . 109.5 ?
H26A C26 H26B . . 109.5 ?
N10 C26 H26C . . 109.5 ?
H26A C26 H26C . . 109.5 ?
H26B C26 H26C . . 109.5 ?

loop_
_geom_bond_atom_site_label_1
_geom_bond_atom_site_label_2
_geom_bond_site_symmetry_2
_geom_bond_distance
_geom_bond_publ_flag
O1 C9 . 1.317(3) ?
O1 H1A . 0.8502 ?
O2 C9 . 1.228(3) ?
O3 C8 . 1.247(3) ?
O4 C19 . 1.311(3) ?
O4 H4B . 0.8501 ?
O5 C19 . 1.230(3) ?
O6 C18 . 1.249(3) ?
O7 C21 . 1.219(4) ?
O8 C24 . 1.219(4) ?
N1 N2 . 1.325(3) ?
N1 C1 . 1.393(3) ?
N1 H1N . 0.8999 ?
N2 C7 . 1.299(3) ?
N3 C10 . 1.138(4) ?
N4 C8 . 1.313(4) ?
N4 H4C . 0.8999 ?
N4 H4D . 0.9000 ?
N5 N6 . 1.325(3) ?
N5 C11 . 1.398(3) ?
N5 H5N . 0.9000 ?
N6 C17 . 1.300(3) ?
N7 C20 . 1.145(4) ?
N8 C18 . 1.318(3) ?
N8 H8A . 0.9000 ?
N8 H8B . 0.9000 ?
N9 C21 . 1.333(5) ?
N9 C23 . 1.435(5) ?
N9 C22 . 1.446(5) ?
N10 C24 . 1.323(4) ?
N10 C26 . 1.442(5) ?
N10 C25 . 1.445(5) ?
C1 C2 . 1.392(4) ?
C1 C6 . 1.408(4) ?
C2 C3 . 1.377(4) ?
C2 H2A . 0.9300 ?
C3 C4 . 1.379(5) ?
C3 H3A . 0.9300 ?
C4 C5 . 1.385(4) ?
C4 H4A . 0.9300 ?
C5 C6 . 1.394(4) ?
C5 H5A . 0.9300 ?
C6 C9 . 1.483(4) ?
C7 C10 . 1.438(4) ?
C7 C8 . 1.471(4) ?
C11 C12 . 1.394(4) ?
C11 C16 . 1.407(4) ?
C12 C13 . 1.371(4) ?
C12 H12A . 0.9300 ?
C13 C14 . 1.380(5) ?
C13 H13A . 0.9300 ?
C14 C15 . 1.372(4) ?
C14 H14A . 0.9300 ?
C15 C16 . 1.395(4) ?
C15 H15A . 0.9300 ?
C16 C19 . 1.473(4) ?
C17 C20 . 1.439(4) ?
C17 C18 . 1.476(4) ?
C21 H21A . 0.9300 ?
C23 H23A . 0.9600 ?
C23 H23B . 0.9600 ?
C23 H23C . 0.9600 ?
C22 H22A . 0.9600 ?
C22 H22B . 0.9600 ?
C22 H22C . 0.9600 ?
C24 H24A . 0.9300 ?
C25 H25A . 0.9600 ?
C25 H25B . 0.9600 ?
C25 H25C . 0.9600 ?
C26 H26A . 0.9600 ?
C26 H26B . 0.9600 ?
C26 H26C . 0.9600 ?

loop_
_geom_hbond_atom_site_label_D
_geom_hbond_atom_site_label_H
_geom_hbond_atom_site_label_A
_geom_hbond_site_symmetry_A
_geom_hbond_distance_DH
_geom_hbond_distance_HA
_geom_hbond_distance_DA
_geom_hbond_angle_DHA
_geom_hbond_publ_flag
O1 H1A O6 . 0.85 1.73 2.580(3) 175.0 yes
O4 H4B O3 1_456 0.85 1.75 2.590(3) 170.9 yes
N1 H1N O2 . 0.90 1.89 2.617(3) 136.4 yes
N4 H4C O7 1_655 0.90 2.04 2.915(3) 162.3 yes
N4 H4D O5 1_654 0.90 2.09 2.952(3) 161.1 yes
N5 H5N O5 . 0.90 1.93 2.640(3) 134.1 yes
N8 H8A O8 . 0.90 2.01 2.889(3) 163.7 yes
N8 H8B O2 . 0.90 2.14 2.990(3) 157.7 yes
C2 H2A O7 1_655 0.93 2.60 3.505(4) 165.00 yes
C4 H4A O6 2_676 0.93 2.52 3.372(3) 153.00 yes
C12 H12A O8 . 0.93 2.39 3.311(4) 171.00 yes
C24 H24A N3 . 0.93 2.62 3.498(4) 158.00 yes

loop_
_geom_torsion_atom_site_label_1
_geom_torsion_atom_site_label_2
_geom_torsion_atom_site_label_3
_geom_torsion_atom_site_label_4
_geom_torsion_site_symmetry_1
_geom_torsion_site_symmetry_2
_geom_torsion_site_symmetry_3
_geom_torsion_site_symmetry_4
_geom_torsion
_geom_torsion_publ_flag
C1 N1 N2 C7 . . . . 179.7(2) ?
C11 N5 N6 C17 . . . . -179.8(2) ?
N2 N1 C1 C2 . . . . 2.6(4) ?
N2 N1 C1 C6 . . . . -177.1(2) ?
N1 C1 C2 C3 . . . . 179.5(3) ?
C6 C1 C2 C3 . . . . -0.9(4) ?
C1 C2 C3 C4 . . . . 0.7(5) ?
C2 C3 C4 C5 . . . . -0.2(5) ?
C3 C4 C5 C6 . . . . -0.2(5) ?
C4 C5 C6 C1 . . . . 0.0(5) ?
C4 C5 C6 C9 . . . . 178.2(3) ?
C2 C1 C6 C5 . . . . 0.5(4) ?
N1 C1 C6 C5 . . . . -179.8(3) ?
C2 C1 C6 C9 . . . . -177.7(3) ?
N1 C1 C6 C9 . . . . 2.0(4) ?
N1 N2 C7 C10 . . . . -0.1(4) ?
N1 N2 C7 C8 . . . . 179.9(2) ?
N2 C7 C8 O3 . . . . -178.4(3) ?
C10 C7 C8 O3 . . . . 1.6(4) ?
N2 C7 C8 N4 . . . . 1.6(4) ?
C10 C7 C8 N4 . . . . -178.3(3) ?
C5 C6 C9 O2 . . . . 178.2(3) ?
C1 C6 C9 O2 . . . . -3.6(4) ?
C5 C6 C9 O1 . . . . -1.8(4) ?
C1 C6 C9 O1 . . . . 176.4(3) ?
N6 N5 C11 C12 . . . . 0.0(4) ?
N6 N5 C11 C16 . . . . -179.2(2) ?
N5 C11 C12 C13 . . . . 179.8(3) ?
C16 C11 C12 C13 . . . . -0.9(4) ?
C11 C12 C13 C14 . . . . -0.4(5) ?
C12 C13 C14 C15 . . . . 1.2(5) ?
C13 C14 C15 C16 . . . . -0.6(5) ?
C14 C15 C16 C11 . . . . -0.7(4) ?
C14 C15 C16 C19 . . . . 178.9(3) ?
C12 C11 C16 C15 . . . . 1.5(4) ?
N5 C11 C16 C15 . . . . -179.3(2) ?
C12 C11 C16 C19 . . . . -178.1(3) ?
N5 C11 C16 C19 . . . . 1.1(4) ?
N5 N6 C17 C20 . . . . -0.1(4) ?
N5 N6 C17 C18 . . . . 178.5(2) ?
N6 C17 C18 O6 . . . . -177.4(3) ?
C20 C17 C18 O6 . . . . 1.3(4) ?
N6 C17 C18 N8 . . . . 3.1(4) ?
C20 C17 C18 N8 . . . . -178.1(3) ?
C15 C16 C19 O5 . . . . 178.7(3) ?
C11 C16 C19 O5 . . . . -1.7(4) ?
C15 C16 C19 O4 . . . . -2.9(4) ?
C11 C16 C19 O4 . . . . 176.7(3) ?
C23 N9 C21 O7 . . . . 2.1(6) ?
C22 N9 C21 O7 . . . . 178.5(4) ?
C26 N10 C24 O8 . . . . -2.1(6) ?
C25 N10 C24 O8 . . . . -179.8(4) ?
